data_4330980
loop_
_publ_author_name
'Hayato Ikeda'
'Takashi Yoshimura'
'Akitaka Ito'
'Eri Sakuda'
'Noboru Kitamura'
'Tsutomu Takayama'
'Tsutomu Sekine'
'Atsushi Shinohara'

_publ_contact_author_address
; 
Department of Chemistry, Graduate School of Science, 
Osaka University, Toyonaka 560-0043, Japan
;
_publ_contact_author_email tyoshi@chem.sci.osaka-u.ac.jp
_publ_contact_author_name 'Takashi Yoshimura'
_publ_section_title
;
 Photoluminescence Switching with Changes in the Coordination Number and
 Coordinating Volatile Organic Compounds in Tetracyanidonitridorhenium(V)
 and -technetium(V) Complexes
;
_journal_name_full 'Inorganic Chemistry'
_journal_page_first 12065
_journal_page_last 12074
_journal_paper_doi 10.1021/ic202243d
_journal_volume 51
_journal_year 2012
_chemical_formula_moiety 'C56 H43 N5 O4 P2 Re '
_chemical_formula_sum 'C56 H43 N5 O4 P2 Re'
_chemical_formula_weight 1098.14
_space_group_IT_number 2
_symmetry_cell_setting triclinic
_symmetry_Int_Tables_number 2
_symmetry_space_group_name_Hall '-P 1'
_symmetry_space_group_name_H-M 'P -1'
_cell_angle_alpha 89.701(1)
_cell_angle_beta 62.2420(9)
_cell_angle_gamma 72.218(1)
_cell_formula_units_Z 2
_cell_length_a 13.8212(6)
_cell_length_b 16.4961(8)
_cell_length_c 13.4479(6)
_cell_measurement_reflns_used 18460
_cell_measurement_temperature 170.2
_cell_measurement_theta_max 27.4
_cell_measurement_theta_min 3.0
_cell_volume 2549.2(2)
_computing_cell_refinement PROCESS-AUTO
_computing_data_collection PROCESS-AUTO
_computing_data_reduction 'teXsan Ver. 2.0'
_computing_publication_material 'teXsan Ver. 2.0'
_computing_structure_refinement SHELXL97
_computing_structure_solution 'DIRDIF94 (PATTY)'
_diffrn_ambient_temperature 170.2
_diffrn_detector_area_resol_mean 10.00
_diffrn_measured_fraction_theta_full 1.0
_diffrn_measured_fraction_theta_max 1.0
_diffrn_measurement_device_type 'Rigaku RAXIS-RAPID Imaging Plate'
_diffrn_measurement_method \w
_diffrn_radiation_type 'Mo K\a'
_diffrn_radiation_wavelength 0.7107
_diffrn_reflns_av_R_equivalents 0.070
_diffrn_reflns_limit_h_max 17
_diffrn_reflns_limit_h_min -17
_diffrn_reflns_limit_k_max 21
_diffrn_reflns_limit_k_min -21
_diffrn_reflns_limit_l_max 17
_diffrn_reflns_limit_l_min -17
_diffrn_reflns_number 24692
_diffrn_reflns_theta_full 27.50
_diffrn_reflns_theta_max 27.45
_exptl_absorpt_coefficient_mu 2.497
_exptl_absorpt_correction_T_max 0.861
_exptl_absorpt_correction_T_min 0.379
_exptl_absorpt_correction_type multi-scan
_exptl_absorpt_process_details '(Higashi, 1995)'
_exptl_crystal_colour yellow
_exptl_crystal_density_diffrn 1.431
_exptl_crystal_description platelet
_exptl_crystal_F_000 1102.00
_exptl_crystal_size_max 0.520
_exptl_crystal_size_mid 0.180
_exptl_crystal_size_min 0.060
_refine_diff_density_max 3.33
_refine_diff_density_min -1.34
_refine_ls_extinction_coef 0.0000
_refine_ls_extinction_expression Fc^*^=kFc[1+0.001xFc^2^\l^3^/sin(2\q)]^-1/4^
_refine_ls_extinction_method SHELXL
_refine_ls_goodness_of_fit_ref 1.123
_refine_ls_hydrogen_treatment noref
_refine_ls_number_parameters 607
_refine_ls_number_reflns 11401
_refine_ls_R_factor_gt 0.0589
_refine_ls_shift/su_max 0.0000
_refine_ls_structure_factor_coef Fsqd
_refine_ls_weighting_details 'w = 1/[\s^2^(Fo^2^) + (0.0421P)^2^+9.4507P] where P=(Fo^2^+2Fc^2^)/3'
_refine_ls_weighting_scheme calc
_refine_ls_wR_factor_ref 0.1417
_reflns_number_gt 10379
_reflns_number_total 11401
_reflns_threshold_expression >2.0sigma(I)
_cod_data_source_file ic202243d_si_002_1.cif
_cod_data_source_block (PPh4)2[ReN(CN4)MeOH]
_cod_original_sg_symbol_H-M 'P -1 '
_cod_original_formula_sum 'C56 H43 N5 O4 P2 Re '
_cod_database_code 4330980

loop_
_symmetry_equiv_pos_as_xyz
x,y,z
-x,-y,-z

loop_
_atom_site_label
_atom_site_type_symbol
_atom_site_fract_x
_atom_site_fract_y
_atom_site_fract_z
_atom_site_U_iso_or_equiv
_atom_site_adp_type
_atom_site_occupancy
_atom_site_symmetry_multiplicity
_atom_site_calc_flag
_atom_site_refinement_flags
Re(1) Re -0.01426(2) 0.19954(1) -0.24322(2) 0.02231(8) Uani 1.00 1 d .
P(1) P 0.3678(1) 0.15772(9) 0.1964(1) 0.0233(3) Uani 1.00 1 d .
P(2) P 0.5832(1) 0.30032(9) 0.4954(1) 0.0232(3) Uani 1.00 1 d .
O(1) O -0.0628(4) 0.2449(3) -0.0484(4) 0.0367(10) Uani 1.00 1 d .
O(2) O 0.9939(8) 0.1788(6) 0.1676(9) 0.116(3) Uani 1.00 1 d .
O(3) O 0.5851(6) 0.4189(5) 0.8599(7) 0.088(2) Uani 1.00 1 d .
O(4) O 0.026(1) 0.4770(7) 0.127(1) 0.08217(5) Uiso 0.50 2 d P
O(5) O 0.185(1) 0.447(1) 0.088(2) 0.12166(8) Uiso 0.50 2 d P
N(1) N 0.0185(4) 0.1666(3) -0.3744(4) 0.034(1) Uani 1.00 1 d .
N(2) N -0.0501(5) 0.4042(4) -0.2504(5) 0.044(1) Uani 1.00 1 d .
N(3) N -0.2958(5) 0.2485(4) -0.1275(5) 0.043(1) Uani 1.00 1 d .
N(4) N 0.0084(4) 0.0165(4) -0.1482(5) 0.037(1) Uani 1.00 1 d .
N(5) N 0.2504(5) 0.1751(4) -0.2984(6) 0.045(1) Uani 1.00 1 d .
C(1) C -0.0400(5) 0.3313(4) -0.2493(5) 0.032(1) Uani 1.00 1 d .
C(2) C -0.1962(5) 0.2306(4) -0.1665(5) 0.030(1) Uani 1.00 1 d .
C(3) C 0.0003(5) 0.0815(4) -0.1824(5) 0.027(1) Uani 1.00 1 d .
C(4) C 0.1562(5) 0.1831(4) -0.2756(5) 0.030(1) Uani 1.00 1 d .
C(5) C -0.087(1) 0.3264(5) 0.0049(7) 0.078(3) Uani 1.00 1 d .
C(6) C 0.2946(5) 0.0808(4) 0.2506(5) 0.025(1) Uani 1.00 1 d .
C(7) C 0.3572(5) -0.0070(4) 0.2147(5) 0.030(1) Uani 1.00 1 d .
C(8) C 0.2983(6) -0.0652(4) 0.2487(5) 0.037(1) Uani 1.00 1 d .
C(9) C 0.1782(6) -0.0369(4) 0.3192(5) 0.038(1) Uani 1.00 1 d .
C(10) C 0.1171(6) 0.0499(5) 0.3566(6) 0.039(1) Uani 1.00 1 d .
C(11) C 0.1743(5) 0.1099(4) 0.3230(5) 0.033(1) Uani 1.00 1 d .
C(12) C 0.3674(5) 0.1834(4) 0.0665(4) 0.026(1) Uani 1.00 1 d .
C(13) C 0.3089(5) 0.1483(4) 0.0273(5) 0.031(1) Uani 1.00 1 d .
C(14) C 0.3076(6) 0.1701(4) -0.0719(5) 0.038(1) Uani 1.00 1 d .
C(15) C 0.3649(6) 0.2249(5) -0.1316(5) 0.043(2) Uani 1.00 1 d .
C(16) C 0.4240(6) 0.2590(5) -0.0936(5) 0.040(1) Uani 1.00 1 d .
C(17) C 0.4254(5) 0.2380(4) 0.0060(5) 0.034(1) Uani 1.00 1 d .
C(18) C 0.5167(5) 0.1109(4) 0.1666(5) 0.024(1) Uani 1.00 1 d .
C(19) C 0.5401(5) 0.0887(4) 0.2552(5) 0.034(1) Uani 1.00 1 d .
C(20) C 0.6543(6) 0.0485(5) 0.2310(6) 0.040(1) Uani 1.00 1 d .
C(21) C 0.7444(5) 0.0320(4) 0.1207(6) 0.040(1) Uani 1.00 1 d .
C(22) C 0.7221(5) 0.0541(4) 0.0321(6) 0.038(1) Uani 1.00 1 d .
C(23) C 0.6073(5) 0.0931(4) 0.0556(5) 0.033(1) Uani 1.00 1 d .
C(24) C 0.2891(5) 0.2535(4) 0.3017(5) 0.025(1) Uani 1.00 1 d .
C(25) C 0.2528(5) 0.3347(4) 0.2753(5) 0.032(1) Uani 1.00 1 d .
C(26) C 0.1869(6) 0.4070(4) 0.3608(6) 0.037(1) Uani 1.00 1 d .
C(27) C 0.1575(5) 0.3974(4) 0.4727(5) 0.033(1) Uani 1.00 1 d .
C(28) C 0.1917(5) 0.3165(4) 0.5000(5) 0.033(1) Uani 1.00 1 d .
C(29) C 0.2571(5) 0.2451(4) 0.4164(5) 0.030(1) Uani 1.00 1 d .
C(30) C 0.5694(5) 0.3201(4) 0.3699(5) 0.027(1) Uani 1.00 1 d .
C(31) C 0.4845(5) 0.3926(4) 0.3713(5) 0.033(1) Uani 1.00 1 d .
C(32) C 0.4787(6) 0.4074(4) 0.2727(6) 0.041(1) Uani 1.00 1 d .
C(33) C 0.5591(7) 0.3501(5) 0.1717(6) 0.042(2) Uani 1.00 1 d .
C(34) C 0.6446(6) 0.2778(5) 0.1698(5) 0.041(1) Uani 1.00 1 d .
C(35) C 0.6501(5) 0.2621(4) 0.2689(5) 0.033(1) Uani 1.00 1 d .
C(36) C 0.6184(5) 0.1866(3) 0.5026(5) 0.025(1) Uani 1.00 1 d .
C(37) C 0.7359(5) 0.1325(4) 0.4474(5) 0.033(1) Uani 1.00 1 d .
C(38) C 0.7615(6) 0.0440(4) 0.4484(5) 0.038(1) Uani 1.00 1 d .
C(39) C 0.6742(7) 0.0105(4) 0.5007(5) 0.041(2) Uani 1.00 1 d .
C(40) C 0.5577(6) 0.0640(4) 0.5552(5) 0.038(1) Uani 1.00 1 d .
C(41) C 0.5302(5) 0.1521(4) 0.5553(5) 0.028(1) Uani 1.00 1 d .
C(42) C 0.7003(5) 0.3310(4) 0.4876(5) 0.029(1) Uani 1.00 1 d .
C(43) C 0.7424(6) 0.3042(5) 0.5627(6) 0.043(2) Uani 1.00 1 d .
C(44) C 0.8370(7) 0.3239(5) 0.5540(8) 0.053(2) Uani 1.00 1 d .
C(45) C 0.8866(6) 0.3716(5) 0.4719(8) 0.055(2) Uani 1.00 1 d .
C(46) C 0.8434(6) 0.3997(5) 0.3978(7) 0.048(2) Uani 1.00 1 d .
C(47) C 0.7493(5) 0.3801(4) 0.4064(6) 0.034(1) Uani 1.00 1 d .
C(48) C 0.4493(5) 0.3615(3) 0.6185(5) 0.026(1) Uani 1.00 1 d .
C(49) C 0.4478(5) 0.4119(4) 0.7027(5) 0.033(1) Uani 1.00 1 d .
C(50) C 0.3427(6) 0.4577(4) 0.7969(6) 0.042(2) Uani 1.00 1 d .
C(51) C 0.2383(6) 0.4542(4) 0.8088(6) 0.041(1) Uani 1.00 1 d .
C(52) C 0.2397(5) 0.4032(4) 0.7261(6) 0.040(1) Uani 1.00 1 d .
C(53) C 0.3435(5) 0.3579(4) 0.6314(5) 0.031(1) Uani 1.00 1 d .
C(54) C 0.9477(7) 0.1506(4) 0.1093(6) 0.042(2) Uani 1.00 1 d .
C(55) C 0.6466(8) 0.4676(7) 0.8864(9) 0.073(3) Uani 1.00 1 d .
C(56) C 0.1176(8) 0.3937(6) 0.0909(9) 0.07502(3) Uiso 1.00 1 d .
H(1) H 0.4400 -0.0270 0.1668 0.0365 Uiso 1.00 1 calc .
H(2) H 0.3408 -0.1257 0.2235 0.0455 Uiso 1.00 1 calc .
H(3) H 0.1384 -0.0776 0.3415 0.0450 Uiso 1.00 1 calc .
H(4) H 0.0346 0.0692 0.4058 0.0472 Uiso 1.00 1 calc .
H(5) H 0.1311 0.1706 0.3492 0.0409 Uiso 1.00 1 calc .
H(6) H 0.2709 0.1097 0.0681 0.0382 Uiso 1.00 1 calc .
H(7) H 0.2669 0.1475 -0.0994 0.0471 Uiso 1.00 1 calc .
H(8) H 0.3638 0.2397 -0.2003 0.0504 Uiso 1.00 1 calc .
H(9) H 0.4630 0.2970 -0.1353 0.0481 Uiso 1.00 1 calc .
H(10) H 0.4655 0.2616 0.0336 0.0406 Uiso 1.00 1 calc .
H(11) H 0.4782 0.1008 0.3322 0.0415 Uiso 1.00 1 calc .
H(12) H 0.6715 0.0327 0.2911 0.0473 Uiso 1.00 1 calc .
H(13) H 0.8231 0.0052 0.1050 0.0475 Uiso 1.00 1 calc .
H(14) H 0.7843 0.0432 -0.0444 0.0462 Uiso 1.00 1 calc .
H(15) H 0.5908 0.1072 -0.0051 0.0395 Uiso 1.00 1 calc .
H(16) H 0.2721 0.3411 0.1983 0.0393 Uiso 1.00 1 calc .
H(17) H 0.1629 0.4630 0.3420 0.0451 Uiso 1.00 1 calc .
H(18) H 0.1126 0.4467 0.5321 0.0398 Uiso 1.00 1 calc .
H(19) H 0.1703 0.3100 0.5773 0.0391 Uiso 1.00 1 calc .
H(20) H 0.2820 0.1895 0.4358 0.0357 Uiso 1.00 1 calc .
H(21) H 0.4299 0.4320 0.4407 0.0400 Uiso 1.00 1 calc .
H(22) H 0.4195 0.4571 0.2739 0.0500 Uiso 1.00 1 calc .
H(23) H 0.5556 0.3598 0.1032 0.0517 Uiso 1.00 1 calc .
H(24) H 0.6992 0.2383 0.0999 0.0487 Uiso 1.00 1 calc .
H(25) H 0.7087 0.2128 0.2685 0.0397 Uiso 1.00 1 calc .
H(26) H 0.7966 0.1564 0.4107 0.0408 Uiso 1.00 1 calc .
H(27) H 0.8407 0.0069 0.4116 0.0461 Uiso 1.00 1 calc .
H(28) H 0.6929 -0.0505 0.5003 0.0495 Uiso 1.00 1 calc .
H(29) H 0.4972 0.0397 0.5920 0.0454 Uiso 1.00 1 calc .
H(30) H 0.4503 0.1892 0.5924 0.0340 Uiso 1.00 1 calc .
H(31) H 0.7075 0.2713 0.6191 0.0512 Uiso 1.00 1 calc .
H(32) H 0.8664 0.3059 0.6058 0.0630 Uiso 1.00 1 calc .
H(33) H 0.9509 0.3856 0.4658 0.0648 Uiso 1.00 1 calc .
H(34) H 0.8795 0.4321 0.3404 0.0566 Uiso 1.00 1 calc .
H(35) H 0.7175 0.4004 0.3568 0.0417 Uiso 1.00 1 calc .
H(36) H 0.5194 0.4145 0.6944 0.0402 Uiso 1.00 1 calc .
H(37) H 0.3418 0.4924 0.8549 0.0516 Uiso 1.00 1 calc .
H(38) H 0.1653 0.4868 0.8738 0.0496 Uiso 1.00 1 calc .
H(39) H 0.1685 0.3994 0.7347 0.0472 Uiso 1.00 1 calc .
H(40) H 0.3439 0.3234 0.5738 0.0372 Uiso 1.00 1 calc .
H(41) H -0.0234 0.3458 -0.0343 0.0925 Uiso 1.00 1 calc .
H(42) H -0.1542 0.3665 0.0045 0.0925 Uiso 1.00 1 calc .
H(43) H -0.1040 0.3247 0.0816 0.0925 Uiso 1.00 1 calc .

loop_
_atom_site_aniso_label
_atom_site_aniso_U_11
_atom_site_aniso_U_22
_atom_site_aniso_U_33
_atom_site_aniso_U_12
_atom_site_aniso_U_13
_atom_site_aniso_U_23
Re(1) 0.0226(1) 0.0236(1) 0.0226(1) -0.00747(8) -0.01282(9) 0.00340(8)
P(1) 0.0259(6) 0.0292(7) 0.0202(6) -0.0120(5) -0.0139(6) 0.0063(5)
P(2) 0.0248(6) 0.0233(7) 0.0268(7) -0.0098(5) -0.0157(6) 0.0047(5)
O(1) 0.051(3) 0.032(2) 0.029(2) -0.014(2) -0.021(2) 0.003(2)
O(2) 0.096(6) 0.100(6) 0.156(9) -0.042(5) -0.060(6) 0.059(6)
O(3) 0.083(4) 0.083(5) 0.097(5) 0.009(4) -0.064(4) -0.004(4)
N(1) 0.035(3) 0.037(3) 0.029(2) -0.013(2) -0.015(2) 0.006(2)
N(2) 0.052(3) 0.029(3) 0.045(3) -0.012(2) -0.021(3) 0.009(2)
N(3) 0.032(3) 0.043(3) 0.056(4) -0.016(2) -0.021(3) 0.008(3)
N(4) 0.031(2) 0.040(3) 0.045(3) -0.015(2) -0.021(2) 0.013(2)
N(5) 0.039(3) 0.049(3) 0.057(4) -0.020(2) -0.027(3) 0.012(3)
C(1) 0.025(3) 0.037(3) 0.025(3) -0.005(2) -0.010(2) 0.004(2)
C(2) 0.030(3) 0.027(3) 0.039(3) -0.013(2) -0.020(3) 0.006(2)
C(3) 0.025(2) 0.030(3) 0.030(3) -0.009(2) -0.018(2) 0.004(2)
C(4) 0.031(3) 0.028(3) 0.032(3) -0.010(2) -0.016(3) 0.008(2)
C(5) 0.16(1) 0.042(4) 0.053(5) -0.038(5) -0.066(6) 0.012(4)
C(6) 0.031(3) 0.034(3) 0.022(2) -0.017(2) -0.018(2) 0.008(2)
C(7) 0.034(3) 0.036(3) 0.023(3) -0.015(2) -0.015(2) 0.003(2)
C(8) 0.048(3) 0.039(3) 0.031(3) -0.022(3) -0.020(3) 0.005(2)
C(9) 0.051(4) 0.049(4) 0.029(3) -0.034(3) -0.022(3) 0.011(3)
C(10) 0.036(3) 0.054(4) 0.033(3) -0.026(3) -0.016(3) 0.008(3)
C(11) 0.030(3) 0.037(3) 0.035(3) -0.015(2) -0.015(3) 0.005(2)
C(12) 0.026(2) 0.033(3) 0.020(2) -0.008(2) -0.014(2) 0.005(2)
C(13) 0.032(3) 0.036(3) 0.031(3) -0.011(2) -0.019(3) 0.005(2)
C(14) 0.044(3) 0.046(4) 0.035(3) -0.012(3) -0.029(3) 0.002(3)
C(15) 0.047(4) 0.054(4) 0.022(3) -0.004(3) -0.020(3) 0.006(3)
C(16) 0.037(3) 0.052(4) 0.027(3) -0.013(3) -0.016(3) 0.016(3)
C(17) 0.031(3) 0.048(4) 0.026(3) -0.015(3) -0.016(3) 0.012(2)
C(18) 0.026(2) 0.030(3) 0.025(3) -0.015(2) -0.016(2) 0.009(2)
C(19) 0.037(3) 0.044(3) 0.031(3) -0.020(3) -0.021(3) 0.014(2)
C(20) 0.046(3) 0.050(4) 0.048(4) -0.020(3) -0.040(3) 0.019(3)
C(21) 0.029(3) 0.038(3) 0.060(4) -0.012(2) -0.028(3) 0.005(3)
C(22) 0.029(3) 0.045(4) 0.040(3) -0.012(3) -0.017(3) 0.005(3)
C(23) 0.028(3) 0.049(4) 0.026(3) -0.014(2) -0.015(2) 0.006(2)
C(24) 0.029(3) 0.030(3) 0.022(2) -0.013(2) -0.015(2) 0.005(2)
C(25) 0.036(3) 0.034(3) 0.032(3) -0.016(2) -0.019(3) 0.010(2)
C(26) 0.042(3) 0.031(3) 0.042(3) -0.013(3) -0.022(3) 0.011(2)
C(27) 0.029(3) 0.033(3) 0.033(3) -0.011(2) -0.010(3) -0.002(2)
C(28) 0.035(3) 0.041(3) 0.027(3) -0.016(2) -0.017(3) 0.004(2)
C(29) 0.034(3) 0.033(3) 0.027(3) -0.013(2) -0.018(3) 0.009(2)
C(30) 0.027(3) 0.032(3) 0.028(3) -0.014(2) -0.017(2) 0.006(2)
C(31) 0.038(3) 0.032(3) 0.035(3) -0.014(2) -0.023(3) 0.007(2)
C(32) 0.053(4) 0.043(4) 0.047(4) -0.022(3) -0.037(3) 0.018(3)
C(33) 0.060(4) 0.055(4) 0.037(3) -0.037(3) -0.033(3) 0.020(3)
C(34) 0.049(4) 0.052(4) 0.030(3) -0.024(3) -0.022(3) 0.005(3)
C(35) 0.034(3) 0.038(3) 0.030(3) -0.014(2) -0.018(3) 0.004(2)
C(36) 0.030(3) 0.024(3) 0.023(2) -0.009(2) -0.014(2) 0.003(2)
C(37) 0.031(3) 0.033(3) 0.034(3) -0.007(2) -0.016(3) 0.007(2)
C(38) 0.044(3) 0.030(3) 0.032(3) 0.001(3) -0.020(3) 0.001(2)
C(39) 0.071(4) 0.022(3) 0.034(3) -0.011(3) -0.032(3) 0.005(2)
C(40) 0.050(4) 0.037(3) 0.031(3) -0.024(3) -0.019(3) 0.010(2)
C(41) 0.034(3) 0.029(3) 0.025(3) -0.012(2) -0.016(2) 0.005(2)
C(42) 0.029(3) 0.030(3) 0.037(3) -0.013(2) -0.021(3) 0.005(2)
C(43) 0.052(4) 0.044(4) 0.058(4) -0.024(3) -0.042(4) 0.017(3)
C(44) 0.061(4) 0.045(4) 0.085(6) -0.020(3) -0.060(5) 0.016(4)
C(45) 0.047(4) 0.051(4) 0.097(6) -0.027(3) -0.051(4) 0.013(4)
C(46) 0.045(4) 0.046(4) 0.065(5) -0.029(3) -0.029(4) 0.015(3)
C(47) 0.034(3) 0.032(3) 0.043(3) -0.014(2) -0.023(3) 0.006(2)
C(48) 0.028(3) 0.022(3) 0.029(3) -0.008(2) -0.015(2) 0.006(2)
C(49) 0.037(3) 0.032(3) 0.037(3) -0.013(2) -0.022(3) 0.003(2)
C(50) 0.053(4) 0.036(3) 0.038(3) -0.012(3) -0.023(3) -0.006(3)
C(51) 0.034(3) 0.038(3) 0.036(3) -0.004(3) -0.010(3) -0.003(3)
C(52) 0.030(3) 0.035(3) 0.046(4) -0.007(2) -0.016(3) 0.003(3)
C(53) 0.028(3) 0.031(3) 0.034(3) -0.008(2) -0.017(3) 0.000(2)
C(54) 0.092(5) 0.020(3) 0.053(4) -0.022(3) -0.063(4) 0.016(2)
C(55) 0.051(5) 0.093(7) 0.079(6) -0.023(5) -0.036(5) 0.035(5)

loop_
_atom_type_symbol
_atom_type_description
_atom_type_scat_dispersion_real
_atom_type_scat_dispersion_imag
_atom_type_scat_source
C C 0.003 0.002
;International Tables for Crystallography
(1992, Vol. C, Tables 4.2.6.8 and 6.1.1.4)
;
H H 0.000 0.000
;International Tables for Crystallography
(1992, Vol. C, Table 6.1.1.4)
;
O O 0.011 0.006
;International Tables for Crystallography
(1992, Vol. C, Tables 4.2.6.8 and 6.1.1.4)
;
N N 0.006 0.003
;International Tables for Crystallography
(1992, Vol. C, Tables 4.2.6.8 and 6.1.1.4)
;
P P 0.102 0.094
;International Tables for Crystallography
(1992, Vol. C, Tables 4.2.6.8 and 6.1.1.4)
;
Re Re -1.018 7.231
;International Tables for Crystallography
(1992, Vol. C, Tables 4.2.6.8 and 6.1.1.4)
;

loop_
_geom_angle_atom_site_label_1
_geom_angle_atom_site_label_2
_geom_angle_atom_site_label_3
_geom_angle
_geom_angle_publ_flag
N(1) Re(1) C(1) 99.7(3) yes
N(1) Re(1) C(2) 97.8(3) yes
N(1) Re(1) C(3) 99.5(3) yes
N(1) Re(1) C(4) 97.7(3) yes
C(1) Re(1) C(2) 88.3(2) yes
C(1) Re(1) C(3) 160.8(3) yes
C(1) Re(1) C(4) 87.7(2) yes
C(2) Re(1) C(3) 90.0(2) yes
C(2) Re(1) C(4) 164.4(3) yes
C(3) Re(1) C(4) 88.9(2) yes
C(6) P(1) C(12) 109.8(3) yes
C(6) P(1) C(18) 109.2(3) yes
C(6) P(1) C(24) 107.6(2) yes
C(12) P(1) C(18) 108.7(3) yes
C(12) P(1) C(24) 109.4(3) yes
C(18) P(1) C(24) 112.2(3) yes
C(30) P(2) C(36) 109.5(3) yes
C(30) P(2) C(42) 109.9(3) yes
C(30) P(2) C(48) 109.1(3) yes
C(36) P(2) C(42) 107.4(3) yes
C(36) P(2) C(48) 110.9(2) yes
C(42) P(2) C(48) 110.0(3) yes
Re(1) C(1) N(2) 176.3(7) yes
Re(1) C(2) N(3) 177.8(6) yes
Re(1) C(3) N(4) 179.6(7) yes
Re(1) C(4) N(5) 176.7(6) yes
O(1) C(5) H(41) 110.3 no
O(1) C(5) H(42) 109.6 no
O(1) C(5) H(43) 110.1 no
H(41) C(5) H(42) 108.7 no
H(41) C(5) H(43) 109.5 no
H(42) C(5) H(43) 108.7 no
P(1) C(6) C(7) 119.7(4) yes
P(1) C(6) C(11) 119.8(4) yes
C(7) C(6) C(11) 120.4(6) yes
C(6) C(7) C(8) 119.1(5) yes
C(6) C(7) H(1) 120.5 no
C(8) C(7) H(1) 120.4 no
C(7) C(8) C(9) 120.9(6) yes
C(7) C(8) H(2) 119.5 no
C(9) C(8) H(2) 119.5 no
C(8) C(9) C(10) 119.6(7) yes
C(8) C(9) H(3) 120.2 no
C(10) C(9) H(3) 120.2 no
C(9) C(10) C(11) 120.6(6) yes
C(9) C(10) H(4) 119.5 no
C(11) C(10) H(4) 119.9 no
C(6) C(11) C(10) 119.3(5) yes
C(6) C(11) H(5) 120.5 no
C(10) C(11) H(5) 120.2 no
P(1) C(12) C(13) 119.6(5) yes
P(1) C(12) C(17) 119.7(6) yes
C(13) C(12) C(17) 120.7(6) yes
C(12) C(13) C(14) 118.8(6) yes
C(12) C(13) H(6) 120.3 no
C(14) C(13) H(6) 120.8 no
C(13) C(14) C(15) 120.3(8) yes
C(13) C(14) H(7) 120.0 no
C(15) C(14) H(7) 119.7 no
C(14) C(15) C(16) 121.0(7) yes
C(14) C(15) H(8) 119.9 no
C(16) C(15) H(8) 119.1 no
C(15) C(16) C(17) 119.2(7) yes
C(15) C(16) H(9) 120.3 no
C(17) C(16) H(9) 120.4 no
C(12) C(17) C(16) 120.0(8) yes
C(12) C(17) H(10) 119.9 no
C(16) C(17) H(10) 120.1 no
P(1) C(18) C(19) 119.6(4) yes
P(1) C(18) C(23) 120.4(5) yes
C(19) C(18) C(23) 119.9(6) yes
C(18) C(19) C(20) 119.4(5) yes
C(18) C(19) H(11) 120.6 no
C(20) C(19) H(11) 120.0 no
C(19) C(20) C(21) 120.5(8) yes
C(19) C(20) H(12) 120.1 no
C(21) C(20) H(12) 119.3 no
C(20) C(21) C(22) 120.5(7) yes
C(20) C(21) H(13) 120.0 no
C(22) C(21) H(13) 119.5 no
C(21) C(22) C(23) 119.2(5) yes
C(21) C(22) H(14) 120.8 no
C(23) C(22) H(14) 120.0 no
C(18) C(23) C(22) 120.4(7) yes
C(18) C(23) H(15) 119.7 no
C(22) C(23) H(15) 119.9 no
P(1) C(24) C(25) 122.2(5) yes
P(1) C(24) C(29) 118.7(4) yes
C(25) C(24) C(29) 118.9(5) yes
C(24) C(25) C(26) 120.3(6) yes
C(24) C(25) H(16) 119.7 no
C(26) C(25) H(16) 119.9 no
C(25) C(26) C(27) 119.8(6) yes
C(25) C(26) H(17) 120.0 no
C(27) C(26) H(17) 120.3 no
C(26) C(27) C(28) 120.3(5) yes
C(26) C(27) H(18) 120.4 no
C(28) C(27) H(18) 119.3 no
C(27) C(28) C(29) 120.4(6) yes
C(27) C(28) H(19) 120.0 no
C(29) C(28) H(19) 119.6 no
C(24) C(29) C(28) 120.3(6) yes
C(24) C(29) H(20) 119.8 no
C(28) C(29) H(20) 119.9 no
P(2) C(30) C(31) 121.5(4) yes
P(2) C(30) C(35) 118.0(5) yes
C(31) C(30) C(35) 120.4(6) yes
C(30) C(31) C(32) 120.0(5) yes
C(30) C(31) H(21) 119.8 no
C(32) C(31) H(21) 120.2 no
C(31) C(32) C(33) 119.9(7) yes
C(31) C(32) H(22) 120.0 no
C(33) C(32) H(22) 120.2 no
C(32) C(33) C(34) 120.3(8) yes
C(32) C(33) H(23) 120.3 no
C(34) C(33) H(23) 119.3 no
C(33) C(34) C(35) 120.1(5) yes
C(33) C(34) H(24) 119.8 no
C(35) C(34) H(24) 120.2 no
C(30) C(35) C(34) 119.3(6) yes
C(30) C(35) H(25) 120.0 no
C(34) C(35) H(25) 120.8 no
P(2) C(36) C(37) 119.3(5) yes
P(2) C(36) C(41) 120.1(4) yes
C(37) C(36) C(41) 120.4(5) yes
C(36) C(37) C(38) 118.7(6) yes
C(36) C(37) H(26) 120.3 no
C(38) C(37) H(26) 121.0 no
C(37) C(38) C(39) 120.6(6) yes
C(37) C(38) H(27) 119.3 no
C(39) C(38) H(27) 120.1 no
C(38) C(39) C(40) 120.9(6) yes
C(38) C(39) H(28) 119.8 no
C(40) C(39) H(28) 119.3 no
C(39) C(40) C(41) 119.6(7) yes
C(39) C(40) H(29) 120.1 no
C(41) C(40) H(29) 120.3 no
C(36) C(41) C(40) 119.9(5) yes
C(36) C(41) H(30) 120.1 no
C(40) C(41) H(30) 120.0 no
P(2) C(42) C(43) 119.2(5) yes
P(2) C(42) C(47) 120.3(6) yes
C(43) C(42) C(47) 120.5(7) yes
C(42) C(43) C(44) 119.8(7) yes
C(42) C(43) H(31) 120.1 no
C(44) C(43) H(31) 120.1 no
C(43) C(44) C(45) 119(1) yes
C(43) C(44) H(32) 120.5 no
C(45) C(44) H(32) 120.1 no
C(44) C(45) C(46) 120.8(10) yes
C(44) C(45) H(33) 119.9 no
C(46) C(45) H(33) 119.3 no
C(45) C(46) C(47) 119.8(7) yes
C(45) C(46) H(34) 119.9 no
C(47) C(46) H(34) 120.3 no
C(42) C(47) C(46) 119.6(8) yes
C(42) C(47) H(35) 119.9 no
C(46) C(47) H(35) 120.5 no
P(2) C(48) C(49) 121.2(5) yes
P(2) C(48) C(53) 119.4(5) yes
C(49) C(48) C(53) 119.4(5) yes
C(48) C(49) C(50) 119.5(7) yes
C(48) C(49) H(36) 119.7 no
C(50) C(49) H(36) 120.8 no
C(49) C(50) C(51) 120.8(8) yes
C(49) C(50) H(37) 119.4 no
C(51) C(50) H(37) 119.8 no
C(50) C(51) C(52) 119.8(5) yes
C(50) C(51) H(38) 120.6 no
C(52) C(51) H(38) 119.6 no
C(51) C(52) C(53) 120.0(7) yes
C(51) C(52) H(39) 120.2 no
C(53) C(52) H(39) 119.8 no
C(48) C(53) C(52) 120.5(7) yes
C(48) C(53) H(40) 119.8 no
C(52) C(53) H(40) 119.7 no
O(4) C(56) O(5) 82(1) yes

loop_
_geom_bond_atom_site_label_1
_geom_bond_atom_site_label_2
_geom_bond_distance
_geom_bond_publ_flag
Re(1) O(1) 2.439(5) yes
Re(1) N(1) 1.652(6) yes
Re(1) C(1) 2.099(6) yes
Re(1) C(2) 2.111(6) yes
Re(1) C(3) 2.098(6) yes
Re(1) C(4) 2.115(7) yes
P(1) C(6) 1.803(7) yes
P(1) C(12) 1.797(7) yes
P(1) C(18) 1.804(6) yes
P(1) C(24) 1.796(5) yes
P(2) C(30) 1.801(7) yes
P(2) C(36) 1.802(6) yes
P(2) C(42) 1.797(8) yes
P(2) C(48) 1.791(4) yes
O(1) C(5) 1.39(1) yes
O(2) C(54) 1.37(2) yes
O(3) C(55) 1.48(2) yes
O(4) C(56) 1.45(1) yes
O(5) C(56) 1.45(3) yes
N(2) C(1) 1.170(9) yes
N(3) C(2) 1.157(8) yes
N(4) C(3) 1.159(8) yes
N(5) C(4) 1.153(10) yes
C(5) H(41) 0.950 no
C(5) H(42) 0.959 no
C(5) H(43) 0.950 no
C(6) C(7) 1.391(8) yes
C(6) C(11) 1.398(7) yes
C(7) C(8) 1.39(1) yes
C(7) H(1) 0.959 no
C(8) C(9) 1.392(9) yes
C(8) H(2) 0.958 no
C(9) C(10) 1.375(9) yes
C(9) H(3) 0.955 no
C(10) C(11) 1.40(1) yes
C(10) H(4) 0.957 no
C(11) H(5) 0.962 no
C(12) C(13) 1.40(1) yes
C(12) C(17) 1.394(9) yes
C(13) C(14) 1.39(1) yes
C(13) H(6) 0.957 no
C(14) C(15) 1.39(1) yes
C(14) H(7) 0.956 no
C(15) C(16) 1.38(1) yes
C(15) H(8) 0.960 no
C(16) C(17) 1.39(1) yes
C(16) H(9) 0.958 no
C(17) H(10) 0.960 no
C(18) C(19) 1.39(1) yes
C(18) C(23) 1.386(7) yes
C(19) C(20) 1.39(1) yes
C(19) H(11) 0.957 no
C(20) C(21) 1.379(9) yes
C(20) H(12) 0.956 no
C(21) C(22) 1.38(1) yes
C(21) H(13) 0.958 no
C(22) C(23) 1.394(9) yes
C(22) H(14) 0.955 no
C(23) H(15) 0.954 no
C(24) C(25) 1.387(9) yes
C(24) C(29) 1.412(9) yes
C(25) C(26) 1.396(8) yes
C(25) H(16) 0.956 no
C(26) C(27) 1.39(1) yes
C(26) H(17) 0.957 no
C(27) C(28) 1.383(9) yes
C(27) H(18) 0.960 no
C(28) C(29) 1.372(8) yes
C(28) H(19) 0.954 no
C(29) H(20) 0.958 no
C(30) C(31) 1.390(8) yes
C(30) C(35) 1.398(7) yes
C(31) C(32) 1.38(1) yes
C(31) H(21) 0.956 no
C(32) C(33) 1.392(8) yes
C(32) H(22) 0.959 no
C(33) C(34) 1.39(1) yes
C(33) H(23) 0.955 no
C(34) C(35) 1.39(1) yes
C(34) H(24) 0.960 no
C(35) H(25) 0.954 no
C(36) C(37) 1.409(7) yes
C(36) C(41) 1.389(9) yes
C(37) C(38) 1.394(9) yes
C(37) H(26) 0.957 no
C(38) C(39) 1.37(1) yes
C(38) H(27) 0.952 no
C(39) C(40) 1.395(9) yes
C(39) H(28) 0.958 no
C(40) C(41) 1.385(9) yes
C(40) H(29) 0.960 no
C(41) H(30) 0.960 no
C(42) C(43) 1.39(1) yes
C(42) C(47) 1.395(9) yes
C(43) C(44) 1.39(1) yes
C(43) H(31) 0.958 no
C(44) C(45) 1.39(1) yes
C(44) H(32) 0.962 no
C(45) C(46) 1.39(2) yes
C(45) H(33) 0.953 no
C(46) C(47) 1.39(1) yes
C(46) H(34) 0.965 no
C(47) H(35) 0.965 no
C(48) C(49) 1.40(1) yes
C(48) C(53) 1.41(1) yes
C(49) C(50) 1.383(7) yes
C(49) H(36) 0.957 no
C(50) C(51) 1.39(1) yes
C(50) H(37) 0.963 no
C(51) C(52) 1.39(1) yes
C(51) H(38) 0.961 no
C(52) C(53) 1.375(7) yes
C(52) H(39) 0.959 no
C(53) H(40) 0.961 no

loop_
_geom_contact_atom_site_label_1
_geom_contact_atom_site_label_2
_geom_contact_distance
_geom_contact_site_symmetry_2
O(1) C(54) 2.656(9) 1_455
O(1) O(2) 3.44(1) 1_455
O(1) C(34) 3.589(8) 1_455
O(2) N(4) 3.24(1) 2_655
O(2) C(5) 3.54(2) 1_655
O(3) N(3) 2.839(10) 1_656
O(3) C(55) 3.41(1) 2_667
O(3) C(32) 3.47(1) 2_666
O(3) C(2) 3.491(9) 1_656
O(4) N(2) 2.77(2) 2_565
O(4) C(51) 3.15(2) 2_566
O(4) C(52) 3.18(1) 2_566
O(5) N(2) 2.79(2) 2_565
O(5) C(55) 3.21(3) 2_666
O(5) C(51) 3.48(2) 1_554
O(5) C(50) 3.52(2) 1_554
N(1) C(44) 3.49(1) 1_454
N(1) C(10) 3.539(9) 1_554
N(1) C(11) 3.566(8) 1_554
N(2) C(28) 3.343(7) 1_554
N(2) C(27) 3.459(8) 1_554
N(2) C(55) 3.49(1) 1_454
N(2) C(56) 3.59(1) 2_565
N(3) C(55) 3.44(1) 1_454
N(3) C(8) 3.46(1) 2_555
N(3) C(17) 3.473(9) 1_455
N(4) C(54) 2.739(8) 2_655
N(4) C(22) 3.391(8) 1_455
N(4) C(21) 3.46(1) 2_655
N(5) C(41) 3.316(9) 1_554
N(5) C(40) 3.574(8) 1_554
N(5) C(53) 3.585(10) 1_554
C(1) C(28) 3.340(7) 1_554
C(3) C(38) 3.587(7) 2_655
C(5) C(54) 3.22(1) 1_455
C(9) C(38) 3.58(1) 2_656
C(32) C(49) 3.49(1) 2_666
C(55) C(55) 3.57(2) 2_667
